data_2233637
loop_
_publ_author_name
'Zhu, Zhao-Fu'
'Shao, Li-Juen'
'Shen, Xi-Hai'

_publ_section_title
;
 <i>N</i>'-(3-Ethoxy-2-hydroxybenzylidene)-2-hydroxy-3-methylbenzohydrazide
;
_journal_coeditor_code SU2365
_journal_issue 2
_journal_name_full 'Acta Crystallographica Section E'
_journal_page_first o500
_journal_paper_doi 10.1107/S1600536812002127
_journal_volume 68
_journal_year 2012
_chemical_formula_iupac 'C17 H18 N2 O4'
_chemical_formula_moiety 'C17 H18 N2 O4'
_chemical_formula_sum 'C17 H18 N2 O4'
_chemical_formula_weight 314.33
_chemical_name_systematic
;
<i>N</i>'-(3-Ethoxy-2-hydroxybenzylidene)-2-hydroxy-3-methylbenzohydrazide
;
_space_group_IT_number 4
_symmetry_cell_setting monoclinic
_symmetry_space_group_name_Hall 'P 2yb'
_symmetry_space_group_name_H-M 'P 1 21 1'
_atom_sites_solution_hydrogens geom
_atom_sites_solution_primary direct
_atom_sites_solution_secondary difmap
_audit_creation_method SHELXL-97
_cell_angle_alpha 90.00
_cell_angle_beta 100.382(2)
_cell_angle_gamma 90.00
_cell_formula_units_Z 4
_cell_length_a 7.7661(17)
_cell_length_b 22.148(3)
_cell_length_c 9.7002(16)
_cell_measurement_reflns_used 756
_cell_measurement_temperature 298(2)
_cell_measurement_theta_max 24.1
_cell_measurement_theta_min 2.3
_cell_volume 1641.2(5)
_computing_cell_refinement 'SAINT (Bruker, 2007)'
_computing_data_collection 'SMART (Bruker, 2007)'
_computing_data_reduction 'SAINT (Bruker, 2007)'
_computing_molecular_graphics 'SHELXTL (Sheldrick, 2008)'
_computing_publication_material 'SHELXTL (Sheldrick, 2008)'
_computing_structure_refinement 'SHELXL (Sheldrick, 2008)'
_computing_structure_solution 'SHELXS (Sheldrick, 2008)'
_diffrn_ambient_temperature 298(2)
_diffrn_measured_fraction_theta_full 0.983
_diffrn_measured_fraction_theta_max 0.983
_diffrn_measurement_device_type 'Bruker SMART CCD area-detector'
_diffrn_measurement_method '\w scans'
_diffrn_radiation_monochromator graphite
_diffrn_radiation_source 'fine-focus sealed tube'
_diffrn_radiation_type MoK\a
_diffrn_radiation_wavelength 0.71073
_diffrn_reflns_av_R_equivalents 0.0577
_diffrn_reflns_av_sigmaI/netI 0.0891
_diffrn_reflns_limit_h_max 9
_diffrn_reflns_limit_h_min -7
_diffrn_reflns_limit_k_max 27
_diffrn_reflns_limit_k_min -26
_diffrn_reflns_limit_l_max 12
_diffrn_reflns_limit_l_min -11
_diffrn_reflns_number 8061
_diffrn_reflns_theta_full 26.50
_diffrn_reflns_theta_max 26.50
_diffrn_reflns_theta_min 2.13
_diffrn_standards_number 0
_exptl_absorpt_coefficient_mu 0.092
_exptl_absorpt_correction_T_max 0.9837
_exptl_absorpt_correction_T_min 0.9819
_exptl_absorpt_correction_type multi-scan
_exptl_absorpt_process_details '(SADABS; Bruker, 2001)'
_exptl_crystal_colour colourless
_exptl_crystal_density_diffrn 1.272
_exptl_crystal_density_method 'not measured'
_exptl_crystal_description block
_exptl_crystal_F_000 664
_exptl_crystal_size_max 0.20
_exptl_crystal_size_mid 0.20
_exptl_crystal_size_min 0.18
_refine_diff_density_max 0.132
_refine_diff_density_min -0.152
_refine_ls_extinction_method none
_refine_ls_goodness_of_fit_ref 0.968
_refine_ls_hydrogen_treatment mixed
_refine_ls_matrix_type full
_refine_ls_number_parameters 431
_refine_ls_number_reflns 3436
_refine_ls_number_restraints 4
_refine_ls_restrained_S_all 0.967
_refine_ls_R_factor_all 0.1418
_refine_ls_R_factor_gt 0.0537
_refine_ls_shift/su_max 0.000
_refine_ls_shift/su_mean 0.000
_refine_ls_structure_factor_coef Fsqd
_refine_ls_weighting_details 'calc w=1/[\s^2^(Fo^2^)+(0.0330P)^2^] where P=(Fo^2^+2Fc^2^)/3'
_refine_ls_weighting_scheme calc
_refine_ls_wR_factor_gt 0.0856
_refine_ls_wR_factor_ref 0.1134
_reflns_number_gt 1592
_reflns_number_total 3436
_reflns_threshold_expression I>2\s(I)
_cod_data_source_file su2365.cif
_cod_data_source_block I
_cod_original_cell_volume 1641.1(5)
_cod_original_sg_symbol_H-M 'P 21'
_cod_database_code 2233637
_cod_database_fobs_code 2233637

loop_
_symmetry_equiv_pos_site_id
_symmetry_equiv_pos_as_xyz
1 x,y,z
2 -x,1/2+y,-z

loop_
_atom_site_aniso_label
_atom_site_aniso_U_11
_atom_site_aniso_U_22
_atom_site_aniso_U_33
_atom_site_aniso_U_12
_atom_site_aniso_U_13
_atom_site_aniso_U_23
O1 0.084(3) 0.041(2) 0.058(2) -0.008(2) 0.010(2) -0.0046(18)
O2 0.089(3) 0.061(3) 0.060(2) -0.002(2) 0.0147(19) 0.006(2)
O3 0.132(4) 0.049(3) 0.084(3) -0.022(3) 0.014(2) 0.005(2)
O4 0.105(3) 0.057(3) 0.100(3) -0.002(3) 0.003(3) -0.009(2)
N1 0.076(3) 0.040(3) 0.073(3) -0.006(3) 0.013(3) 0.000(3)
N2 0.084(4) 0.037(3) 0.075(3) -0.006(3) 0.011(3) 0.009(3)
C1 0.067(4) 0.048(4) 0.072(4) 0.001(3) 0.011(3) -0.002(3)
C2 0.059(4) 0.054(4) 0.056(4) -0.003(3) 0.007(3) -0.003(3)
C3 0.073(4) 0.058(4) 0.062(4) -0.001(3) 0.010(3) -0.002(3)
C4 0.141(7) 0.085(6) 0.075(5) -0.024(5) -0.006(4) -0.002(4)
C5 0.172(8) 0.113(7) 0.074(5) -0.030(6) -0.030(5) -0.025(5)
C6 0.126(6) 0.058(4) 0.104(5) -0.023(4) -0.002(5) -0.022(4)
C7 0.075(4) 0.043(4) 0.086(5) -0.001(3) 0.016(3) 0.003(3)
C8 0.070(4) 0.047(4) 0.077(4) -0.001(3) 0.018(3) -0.002(3)
C9 0.067(4) 0.039(3) 0.065(4) -0.001(3) 0.010(3) 0.009(3)
C10 0.071(4) 0.057(4) 0.078(4) 0.007(3) 0.014(3) -0.001(4)
C11 0.093(5) 0.078(5) 0.066(4) 0.019(4) 0.005(4) -0.003(4)
C12 0.126(6) 0.094(6) 0.075(5) 0.024(5) 0.027(4) 0.016(4)
C13 0.145(7) 0.053(4) 0.082(5) 0.003(4) 0.019(5) 0.007(4)
C14 0.108(5) 0.060(4) 0.074(4) -0.012(4) 0.012(4) 0.012(3)
C15 0.129(6) 0.119(6) 0.086(5) 0.026(5) -0.007(4) -0.018(5)
C16 0.081(4) 0.102(5) 0.060(4) 0.024(4) 0.011(3) 0.017(4)
C17 0.106(6) 0.106(6) 0.092(5) -0.007(5) 0.021(4) 0.049(5)
O5 0.064(3) 0.041(2) 0.079(3) -0.0014(18) 0.023(2) -0.010(2)
O6 0.072(3) 0.045(3) 0.108(3) -0.011(2) 0.028(2) -0.013(2)
O7 0.066(3) 0.062(3) 0.101(3) -0.011(2) 0.023(2) -0.005(2)
O8 0.078(3) 0.064(3) 0.104(3) 0.001(3) 0.032(3) -0.012(2)
N3 0.047(3) 0.048(3) 0.066(3) -0.007(2) 0.004(2) 0.000(2)
N4 0.060(3) 0.040(3) 0.081(3) -0.006(3) 0.018(3) 0.003(3)
C18 0.053(4) 0.042(3) 0.066(4) 0.005(3) 0.014(3) 0.003(3)
C19 0.056(4) 0.045(3) 0.056(3) 0.012(3) 0.017(3) 0.001(3)
C20 0.059(4) 0.055(4) 0.070(4) -0.001(3) 0.013(3) 0.005(3)
C21 0.077(5) 0.078(5) 0.100(5) 0.009(4) 0.041(4) 0.006(4)
C22 0.091(5) 0.074(5) 0.116(6) 0.008(4) 0.053(4) -0.011(4)
C23 0.091(5) 0.053(4) 0.085(4) -0.002(4) 0.025(4) -0.019(3)
C24 0.065(4) 0.038(3) 0.074(4) 0.005(3) 0.004(3) -0.002(3)
C25 0.055(4) 0.057(4) 0.065(4) 0.003(3) 0.007(3) 0.008(3)
C26 0.060(4) 0.045(4) 0.059(3) 0.000(3) 0.009(3) 0.006(3)
C27 0.060(4) 0.061(4) 0.058(4) -0.004(3) 0.001(3) 0.007(3)
C28 0.078(5) 0.074(5) 0.060(4) 0.004(4) 0.012(3) 0.020(3)
C29 0.064(5) 0.091(6) 0.095(5) -0.008(4) 0.023(4) 0.023(4)
C30 0.085(5) 0.061(4) 0.117(5) -0.018(4) 0.021(4) 0.007(4)
C31 0.073(4) 0.051(4) 0.108(5) -0.009(4) 0.019(4) 0.005(3)
C32 0.083(5) 0.136(7) 0.106(5) 0.007(5) 0.040(4) 0.002(5)
C33 0.065(4) 0.086(5) 0.090(4) -0.008(4) 0.021(3) 0.024(4)
C34 0.123(7) 0.105(7) 0.154(7) -0.064(5) 0.049(5) -0.040(5)

loop_
_atom_site_type_symbol
_atom_site_label
_atom_site_fract_x
_atom_site_fract_y
_atom_site_fract_z
_atom_site_U_iso_or_equiv
_atom_site_thermal_displace_type
_atom_site_calc_flag
_atom_site_refinement_flags
_atom_site_occupancy
O O1 0.1824(5) 0.21340(14) 0.6459(3) 0.0614(14) Uani d . 1.000
O O2 0.2554(5) 0.17087(16) 0.9028(4) 0.0698(16) Uani d . 1.000
O O3 0.0043(6) 0.24281(18) 0.2650(4) 0.0890(19) Uani d . 1.000
O O4 -0.1208(6) 0.23100(17) 0.0048(4) 0.0893(17) Uani d . 1.000
N N1 0.1655(6) 0.3042(2) 0.4810(5) 0.0631(17) Uani d . 1.000
N N2 0.1167(6) 0.3313(2) 0.3504(5) 0.0658(19) Uani d D 1.000
C C1 0.2983(7) 0.3115(3) 0.7185(6) 0.063(2) Uani d . 1.000
C C2 0.2635(6) 0.2517(2) 0.7481(5) 0.057(2) Uani d . 1.000
C C3 0.3042(7) 0.2287(3) 0.8847(6) 0.065(2) Uani d . 1.000
C C4 0.3899(9) 0.2654(4) 0.9877(7) 0.104(3) Uani d . 1.000
C C5 0.4308(10) 0.3244(4) 0.9603(8) 0.126(4) Uani d . 1.000
C C6 0.3823(9) 0.3481(3) 0.8288(8) 0.099(3) Uani d . 1.000
C C7 0.2473(7) 0.3374(3) 0.5801(6) 0.068(3) Uani d . 1.000
C C8 0.0341(8) 0.2960(3) 0.2444(6) 0.064(2) Uani d . 1.000
C C9 -0.0216(7) 0.3263(2) 0.1074(6) 0.057(2) Uani d . 1.000
C C10 -0.0924(7) 0.2907(3) -0.0083(6) 0.069(2) Uani d . 1.000
C C11 -0.1371(8) 0.3159(3) -0.1414(7) 0.080(3) Uani d . 1.000
C C12 -0.1147(9) 0.3763(4) -0.1557(7) 0.097(3) Uani d . 1.000
C C13 -0.0494(9) 0.4132(3) -0.0452(7) 0.094(3) Uani d . 1.000
C C14 -0.0006(8) 0.3884(3) 0.0874(6) 0.081(3) Uani d . 1.000
C C15 -0.2122(9) 0.2749(3) -0.2636(7) 0.115(3) Uani d . 1.000
C C16 0.2750(8) 0.1487(3) 1.0453(6) 0.081(3) Uani d . 1.000
C C17 0.1917(9) 0.0870(3) 1.0394(6) 0.101(3) Uani d . 1.000
O O5 -0.1527(4) -0.03370(15) 0.5987(4) 0.0601(16) Uani d . 1.000
O O6 0.2365(5) 0.00000(16) 0.4276(4) 0.0735(17) Uani d . 1.000
O O7 -0.4309(5) -0.07716(17) 0.6760(4) 0.0754(17) Uani d . 1.000
O O8 0.5012(5) -0.01235(19) 0.3106(4) 0.0801(17) Uani d D 1.000
N N3 0.0562(6) 0.05665(19) 0.5918(4) 0.0544(17) Uani d . 1.000
N N4 0.1951(6) 0.0840(2) 0.5477(5) 0.0597(17) Uani d D 1.000
C C18 -0.1801(7) 0.0613(2) 0.7159(5) 0.053(2) Uani d . 1.000
C C19 -0.2382(7) 0.0038(2) 0.6776(5) 0.0515(19) Uani d . 1.000
C C20 -0.3885(7) -0.0194(3) 0.7188(6) 0.061(2) Uani d . 1.000
C C21 -0.4786(8) 0.0161(3) 0.7980(6) 0.082(3) Uani d . 1.000
C C22 -0.4209(9) 0.0736(3) 0.8346(7) 0.089(3) Uani d . 1.000
C C23 -0.2746(8) 0.0965(3) 0.7968(6) 0.075(3) Uani d . 1.000
C C24 -0.0276(7) 0.0874(2) 0.6696(6) 0.060(2) Uani d . 1.000
C C25 0.2855(7) 0.0518(3) 0.4634(6) 0.060(2) Uani d . 1.000
C C26 0.4379(7) 0.0804(2) 0.4208(5) 0.055(2) Uani d . 1.000
C C27 0.5402(8) 0.0456(3) 0.3454(6) 0.061(2) Uani d . 1.000
C C28 0.6896(8) 0.0694(3) 0.3020(6) 0.071(3) Uani d . 1.000
C C29 0.7313(8) 0.1279(3) 0.3357(7) 0.082(3) Uani d . 1.000
C C30 0.6338(9) 0.1639(3) 0.4091(7) 0.087(3) Uani d . 1.000
C C31 0.4889(8) 0.1399(3) 0.4511(6) 0.077(3) Uani d . 1.000
C C32 0.7986(9) 0.0305(4) 0.2240(7) 0.106(3) Uani d . 1.000
C C33 -0.6007(7) -0.0994(3) 0.6885(6) 0.080(3) Uani d . 1.000
C C34 -0.6145(10) -0.1627(3) 0.6347(8) 0.124(4) Uani d . 1.000
H H1 0.16610 0.23080 0.57010 0.0920 Uiso c R 1.000
H H2 0.147(6) 0.3700(9) 0.338(5) 0.0800 Uiso d D 1.000
H H4A 0.42150 0.25040 1.07830 0.1240 Uiso c R 1.000
H H4B -0.10510 0.22200 0.08810 0.1340 Uiso c R 1.000
H H5A 0.49160 0.34820 1.03180 0.1520 Uiso c R 1.000
H H6 0.40510 0.38840 0.81230 0.1180 Uiso c R 1.000
H H7 0.27330 0.37740 0.56320 0.0810 Uiso c R 1.000
H H12 -0.14490 0.39330 -0.24440 0.1170 Uiso c R 1.000
H H13 -0.03800 0.45450 -0.05900 0.1120 Uiso c R 1.000
H H14 0.04590 0.41280 0.16290 0.0980 Uiso c R 1.000
H H15A -0.24110 0.29850 -0.34760 0.1720 Uiso c R 1.000
H H15B -0.31570 0.25540 -0.24440 0.1720 Uiso c R 1.000
H H15C -0.12690 0.24490 -0.27580 0.1720 Uiso c R 1.000
H H16A 0.21790 0.17580 1.10140 0.0970 Uiso c R 1.000
H H16B 0.39800 0.14610 1.08710 0.0970 Uiso c R 1.000
H H17A 0.06800 0.09060 1.00610 0.1510 Uiso c R 1.000
H H17B 0.21200 0.06940 1.13140 0.1510 Uiso c R 1.000
H H17C 0.24200 0.06160 0.97680 0.1510 Uiso c R 1.000
H H4 0.243(7) 0.1196(13) 0.577(5) 0.0800 Uiso d D 1.000
H H5 -0.07000 -0.01560 0.57610 0.0900 Uiso c R 1.000
H H8 0.397(3) -0.015(3) 0.327(6) 0.0800 Uiso d D 1.000
H H21 -0.57850 0.00130 0.82670 0.0980 Uiso c R 1.000
H H22 -0.48410 0.09740 0.88680 0.1080 Uiso c R 1.000
H H23 -0.23710 0.13530 0.82430 0.0910 Uiso c R 1.000
H H24 0.00870 0.12640 0.69670 0.0720 Uiso c R 1.000
H H29 0.82990 0.14440 0.30810 0.0990 Uiso c R 1.000
H H30 0.66600 0.20380 0.42960 0.1050 Uiso c R 1.000
H H31 0.42330 0.16390 0.50080 0.0920 Uiso c R 1.000
H H32A 0.73200 0.02030 0.13370 0.1580 Uiso c R 1.000
H H32B 0.83150 -0.00580 0.27630 0.1580 Uiso c R 1.000
H H32C 0.90200 0.05220 0.21210 0.1580 Uiso c R 1.000
H H33A -0.69100 -0.07450 0.63430 0.0950 Uiso c R 1.000
H H33B -0.61510 -0.09850 0.78580 0.0950 Uiso c R 1.000
H H34A -0.60150 -0.16290 0.53820 0.1870 Uiso c R 1.000
H H34B -0.72690 -0.17890 0.64270 0.1870 Uiso c R 1.000
H H34C -0.52410 -0.18680 0.68870 0.1870 Uiso c R 1.000

loop_
_atom_type_symbol
_atom_type_description
_atom_type_scat_dispersion_real
_atom_type_scat_dispersion_imag
_atom_type_scat_source
C C 0.0033 0.0016 'International Tables Vol C Tables 4.2.6.8 and 6.1.1.4'
H H 0.0000 0.0000 'International Tables Vol C Tables 4.2.6.8 and 6.1.1.4'
N N 0.0061 0.0033 'International Tables Vol C Tables 4.2.6.8 and 6.1.1.4'
O O 0.0106 0.0060 'International Tables Vol C Tables 4.2.6.8 and 6.1.1.4'

loop_
_geom_angle_atom_site_label_1
_geom_angle_atom_site_label_2
_geom_angle_atom_site_label_3
_geom_angle
_geom_angle_publ_flag
C3 O2 C16 117.4(4) no
C2 O1 H1 110.00 no
C10 O4 H4B 109.00 no
C20 O7 C33 118.1(4) no
C19 O5 H5 109.00 no
C27 O8 H8 101(4) no
N2 N1 C7 116.8(5) no
N1 N2 C8 117.1(5) no
N1 N2 H2 120(3) no
C8 N2 H2 123(3) no
N4 N3 C24 117.5(4) no
N3 N4 C25 118.2(4) no
N3 N4 H4 127(3) no
C25 N4 H4 115(3) no
C6 C1 C7 119.3(6) no
C2 C1 C6 118.2(5) no
C2 C1 C7 122.5(5) no
O1 C2 C1 121.4(4) no
O1 C2 C3 117.1(4) no
C1 C2 C3 121.5(5) no
O2 C3 C2 116.4(5) no
C2 C3 C4 118.2(6) no
O2 C3 C4 125.4(6) no
C3 C4 C5 121.4(7) no
C4 C5 C6 120.5(7) no
C1 C6 C5 120.0(7) no
N1 C7 C1 118.9(6) no
N2 C8 C9 116.1(5) no
O3 C8 N2 120.5(5) no
O3 C8 C9 123.3(5) no
C8 C9 C10 118.2(5) no
C8 C9 C14 123.1(5) no
C10 C9 C14 118.7(5) no
C9 C10 C11 120.9(6) no
O4 C10 C9 121.5(5) no
O4 C10 C11 117.5(5) no
C12 C11 C15 123.1(6) no
C10 C11 C15 118.6(6) no
C10 C11 C12 118.3(6) no
C11 C12 C13 122.9(7) no
C12 C13 C14 119.3(6) no
C9 C14 C13 119.8(6) no
O2 C16 C17 107.5(5) no
C3 C4 H4A 119.00 no
C5 C4 H4A 119.00 no
C4 C5 H5A 120.00 no
C6 C5 H5A 120.00 no
C1 C6 H6 120.00 no
C5 C6 H6 120.00 no
N1 C7 H7 121.00 no
C1 C7 H7 121.00 no
C11 C12 H12 119.00 no
C13 C12 H12 119.00 no
C14 C13 H13 120.00 no
C12 C13 H13 120.00 no
C13 C14 H14 120.00 no
C9 C14 H14 120.00 no
C11 C15 H15B 110.00 no
H15A C15 H15B 110.00 no
C11 C15 H15A 110.00 no
H15B C15 H15C 109.00 no
H15A C15 H15C 109.00 no
C11 C15 H15C 109.00 no
C17 C16 H16B 110.00 no
C17 C16 H16A 110.00 no
O2 C16 H16A 110.00 no
O2 C16 H16B 110.00 no
H16A C16 H16B 109.00 no
H17B C17 H17C 109.00 no
H17A C17 H17C 109.00 no
C16 C17 H17B 110.00 no
C16 C17 H17A 109.00 no
H17A C17 H17B 109.00 no
C16 C17 H17C 110.00 no
C19 C18 C24 121.8(5) no
C23 C18 C24 119.2(5) no
C19 C18 C23 119.0(5) no
O5 C19 C20 116.6(4) no
C18 C19 C20 120.8(5) no
O5 C19 C18 122.6(5) no
O7 C20 C19 115.2(5) no
O7 C20 C21 125.9(5) no
C19 C20 C21 119.0(6) no
C20 C21 C22 119.9(6) no
C21 C22 C23 121.8(6) no
C18 C23 C22 119.5(6) no
N3 C24 C18 119.9(4) no
O6 C25 N4 119.0(5) no
O6 C25 C26 123.0(5) no
N4 C25 C26 118.0(5) no
C27 C26 C31 117.6(5) no
C25 C26 C27 118.1(5) no
C25 C26 C31 124.3(5) no
O8 C27 C28 116.3(5) no
C26 C27 C28 121.7(6) no
O8 C27 C26 122.1(5) no
C27 C28 C29 117.3(6) no
C27 C28 C32 120.4(6) no
C29 C28 C32 122.4(6) no
C28 C29 C30 123.0(6) no
C29 C30 C31 119.0(6) no
C26 C31 C30 121.5(6) no
O7 C33 C34 107.6(5) no
C20 C21 H21 120.00 no
C22 C21 H21 120.00 no
C21 C22 H22 119.00 no
C23 C22 H22 119.00 no
C18 C23 H23 120.00 no
C22 C23 H23 120.00 no
N3 C24 H24 120.00 no
C18 C24 H24 120.00 no
C28 C29 H29 119.00 no
C30 C29 H29 119.00 no
C29 C30 H30 120.00 no
C31 C30 H30 121.00 no
C26 C31 H31 119.00 no
C30 C31 H31 119.00 no
C28 C32 H32A 110.00 no
C28 C32 H32B 110.00 no
C28 C32 H32C 109.00 no
H32A C32 H32B 109.00 no
H32A C32 H32C 109.00 no
H32B C32 H32C 109.00 no
O7 C33 H33A 110.00 no
O7 C33 H33B 110.00 no
C34 C33 H33A 110.00 no
C34 C33 H33B 110.00 no
H33A C33 H33B 108.00 no
C33 C34 H34A 109.00 no
C33 C34 H34B 109.00 no
C33 C34 H34C 109.00 no
H34A C34 H34B 110.00 no
H34A C34 H34C 110.00 no
H34B C34 H34C 110.00 no

loop_
_geom_bond_atom_site_label_1
_geom_bond_atom_site_label_2
_geom_bond_distance
_geom_bond_publ_flag
O1 C2 1.369(6) no
O2 C3 1.356(7) no
O2 C16 1.449(7) no
O3 C8 1.224(8) no
O4 C10 1.350(8) no
O1 H1 0.8200 no
O4 H4B 0.8200 no
O5 C19 1.378(6) no
O6 C25 1.239(7) no
O7 C20 1.367(8) no
O7 C33 1.433(7) no
O8 C27 1.348(8) no
O5 H5 0.8200 no
O8 H8 0.85(3) no
N1 N2 1.391(7) no
N1 C7 1.284(8) no
N2 C8 1.357(8) no
N2 H2 0.90(2) no
N3 N4 1.371(7) no
N3 C24 1.278(7) no
N4 C25 1.370(8) no
N4 H4 0.90(4) no
C1 C2 1.392(8) no
C1 C6 1.406(9) no
C1 C7 1.448(8) no
C2 C3 1.402(8) no
C3 C4 1.365(10) no
C4 C5 1.382(12) no
C5 C6 1.368(11) no
C8 C9 1.482(8) no
C9 C14 1.403(8) no
C9 C10 1.400(8) no
C10 C11 1.392(9) no
C11 C12 1.359(11) no
C11 C15 1.523(9) no
C12 C13 1.370(10) no
C13 C14 1.387(9) no
C16 C17 1.509(9) no
C4 H4A 0.9300 no
C5 H5A 0.9300 no
C6 H6 0.9300 no
C7 H7 0.9300 no
C12 H12 0.9300 no
C13 H13 0.9300 no
C14 H14 0.9300 no
C15 H15C 0.9600 no
C15 H15A 0.9600 no
C15 H15B 0.9600 no
C16 H16A 0.9700 no
C16 H16B 0.9700 no
C17 H17B 0.9600 no
C17 H17A 0.9600 no
C17 H17C 0.9600 no
C18 C19 1.380(6) no
C18 C24 1.460(8) no
C18 C23 1.404(8) no
C19 C20 1.398(8) no
C20 C21 1.375(9) no
C21 C22 1.375(9) no
C22 C23 1.354(9) no
C25 C26 1.466(8) no
C26 C27 1.403(8) no
C26 C31 1.392(8) no
C27 C28 1.406(9) no
C28 C32 1.504(10) no
C28 C29 1.361(9) no
C29 C30 1.382(9) no
C30 C31 1.371(9) no
C33 C34 1.493(9) no
C21 H21 0.9300 no
C22 H22 0.9300 no
C23 H23 0.9300 no
C24 H24 0.9300 no
C29 H29 0.9300 no
C30 H30 0.9300 no
C31 H31 0.9300 no
C32 H32A 0.9600 no
C32 H32B 0.9600 no
C32 H32C 0.9600 no
C33 H33A 0.9700 no
C33 H33B 0.9700 no
C34 H34A 0.9600 no
C34 H34B 0.9600 no
C34 H34C 0.9600 no

loop_
_geom_hbond_atom_site_label_D
_geom_hbond_atom_site_label_H
_geom_hbond_atom_site_label_A
_geom_hbond_site_symmetry_A
_geom_hbond_distance_DH
_geom_hbond_distance_HA
_geom_hbond_distance_DA
_geom_hbond_angle_DHA
_geom_hbond_publ_flag
O1 H1 N1 . 0.82 1.84 2.558(5) 145 yes
O4 H4B O3 . 0.82 1.83 2.549(5) 145 yes
O5 H5 N3 . 0.82 1.87 2.585(6) 145 yes
O8 H8 O6 . 0.85(3) 1.75(4) 2.536(6) 152(5) yes
N2 H2 O5 2_556 0.90(2) 2.22(2) 3.035(6) 150(4) yes
N2 H2 O7 2_556 0.90(2) 2.52(4) 3.218(6) 134(3) yes
N4 H4 O1 . 0.90(4) 2.26(3) 3.027(5) 144(5) yes
C7 H7 O5 2_556 0.93 2.59 3.353(7) 140 yes
C14 H14 O5 2_556 0.93 2.60 3.516(7) 169 yes
C24 H24 O1 . 0.93 2.45 3.261(6) 145 yes
C33 H33A O6 1_455 0.97 2.58 3.420(7) 145 yes

loop_
_geom_torsion_atom_site_label_1
_geom_torsion_atom_site_label_2
_geom_torsion_atom_site_label_3
_geom_torsion_atom_site_label_4
_geom_torsion
_geom_torsion_publ_flag
C16 O2 C3 C2 -172.1(5) no
C16 O2 C3 C4 8.5(8) no
C3 O2 C16 C17 172.9(5) no
C33 O7 C20 C19 -167.2(5) no
C33 O7 C20 C21 13.5(8) no
C20 O7 C33 C34 179.8(5) no
C7 N1 N2 C8 178.4(5) no
N2 N1 C7 C1 179.0(5) no
N1 N2 C8 C9 178.1(5) no
N1 N2 C8 O3 0.3(8) no
N4 N3 C24 C18 178.0(4) no
C24 N3 N4 C25 -179.5(5) no
N3 N4 C25 O6 1.6(8) no
N3 N4 C25 C26 -177.8(4) no
C6 C1 C2 O1 -179.9(5) no
C6 C1 C2 C3 2.5(8) no
C7 C1 C2 O1 1.8(8) no
C2 C1 C6 C5 1.4(10) no
C7 C1 C6 C5 179.8(6) no
C7 C1 C2 C3 -175.9(5) no
C6 C1 C7 N1 -177.7(6) no
C2 C1 C7 N1 0.6(8) no
C1 C2 C3 C4 -4.2(8) no
C1 C2 C3 O2 176.3(5) no
O1 C2 C3 O2 -1.5(7) no
O1 C2 C3 C4 178.0(5) no
O2 C3 C4 C5 -178.4(6) no
C2 C3 C4 C5 2.2(10) no
C3 C4 C5 C6 1.6(12) no
C4 C5 C6 C1 -3.4(11) no
O3 C8 C9 C10 -8.2(9) no
O3 C8 C9 C14 174.3(6) no
N2 C8 C9 C10 174.1(5) no
N2 C8 C9 C14 -3.4(9) no
C10 C9 C14 C13 -0.1(9) no
C8 C9 C10 O4 4.4(8) no
C8 C9 C10 C11 -176.0(5) no
C14 C9 C10 O4 -178.0(5) no
C14 C9 C10 C11 1.6(9) no
C8 C9 C14 C13 177.4(6) no
O4 C10 C11 C12 177.9(6) no
O4 C10 C11 C15 -0.9(8) no
C9 C10 C11 C12 -1.7(9) no
C9 C10 C11 C15 179.5(6) no
C10 C11 C12 C13 0.4(10) no
C15 C11 C12 C13 179.1(7) no
C11 C12 C13 C14 1.1(11) no
C12 C13 C14 C9 -1.2(10) no
C23 C18 C19 O5 -179.8(5) no
C23 C18 C19 C20 -0.2(8) no
C24 C18 C19 O5 2.9(8) no
C24 C18 C19 C20 -177.5(5) no
C19 C18 C23 C22 -0.5(8) no
C24 C18 C23 C22 176.9(6) no
C19 C18 C24 N3 -0.2(8) no
C23 C18 C24 N3 -177.6(5) no
O5 C19 C20 O7 0.5(7) no
O5 C19 C20 C21 179.8(5) no
C18 C19 C20 O7 -179.1(5) no
C18 C19 C20 C21 0.2(8) no
O7 C20 C21 C22 179.6(6) no
C19 C20 C21 C22 0.4(9) no
C20 C21 C22 C23 -1.1(10) no
C21 C22 C23 C18 1.2(10) no
O6 C25 C26 C27 -5.2(8) no
O6 C25 C26 C31 175.3(5) no
N4 C25 C26 C27 174.2(5) no
N4 C25 C26 C31 -5.3(8) no
C25 C26 C27 O8 0.7(8) no
C25 C26 C27 C28 -179.3(5) no
C31 C26 C27 O8 -179.8(5) no
C31 C26 C27 C28 0.3(8) no
C25 C26 C31 C30 179.5(6) no
C27 C26 C31 C30 0.0(8) no
O8 C27 C28 C29 179.9(5) no
O8 C27 C28 C32 -1.3(8) no
C26 C27 C28 C29 -0.2(9) no
C26 C27 C28 C32 178.7(5) no
C27 C28 C29 C30 -0.2(10) no
C32 C28 C29 C30 -179.0(6) no
C28 C29 C30 C31 0.4(10) no
C29 C30 C31 C26 -0.3(9) no

loop_
_cod_related_entry_id
_cod_related_entry_database
_cod_related_entry_code
1 ChemSpider 30657446
